data_7012301
loop_
_publ_author_name
'Dersch, Roland K.'
'Jungclas, Henrik'
'Lindsell, W. Edward'
'Rosair, Georgina M.'

_publ_section_title
;
 Synthesis and structures of monocyclopentadienylniobium complexes with
 bi- and tri-dentate dithiolate ligandsElectronic supplementary
 information (ESI) available: NMR data for compounds 1 and 2 in
 d8-toluene; cyclic voltammogram of compound 1; ESR spectrum of reduced
 compound 1. See http://www.rsc.org/suppdata/dt/b2/b209823g/
;
_journal_issue 1
_journal_name_full 'Dalton Transactions'
_journal_page_first 126
_journal_paper_doi 10.1039/b209823g
_journal_year 2003
_chemical_formula_moiety '(Nb 5+), (C5 H5 1-), (Cl2 1-), (S C2 H4 S C2 H4 S 2-)'
_chemical_formula_sum 'C9 H13 Cl2 Nb S3'
_chemical_formula_weight 381.18
_chemical_name_systematic
;
?
;
_space_group_IT_number 19
_symmetry_cell_setting orthorhombic
_symmetry_space_group_name_Hall 'P 2ac 2ab'
_symmetry_space_group_name_H-M 'P 21 21 21'
_atom_sites_solution_hydrogens geom
_atom_sites_solution_primary direct
_atom_sites_solution_secondary difmap
_audit_creation_method SHELXL-97
_cell_angle_alpha 90.00
_cell_angle_beta 90.00
_cell_angle_gamma 90.00
_cell_formula_units_Z 4
_cell_length_a 7.9070(10)
_cell_length_b 12.4590(10)
_cell_length_c 13.1460(10)
_cell_measurement_reflns_used 32
_cell_measurement_temperature 160(2)
_cell_measurement_theta_max 15.64
_cell_measurement_theta_min 3.09
_cell_volume 1295.1(2)
_computing_cell_refinement 'Bruker XSCANS'
_computing_data_collection 'Bruker XSCANS'
_computing_data_reduction 'Bruker SHELXTL'
_computing_molecular_graphics 'Bruker SHELXTL'
_computing_publication_material 'Bruker SHELXTL'
_computing_structure_refinement 'SHELXL-97 (Sheldrick, 1997)'
_computing_structure_solution 'SHELXS-97 (Sheldrick, 1990)'
_diffrn_ambient_temperature 160(2)
_diffrn_measured_fraction_theta_full 1.000
_diffrn_measured_fraction_theta_max 1.000
_diffrn_measurement_device_type 'Bruker P4'
_diffrn_measurement_method '\w scans'
_diffrn_radiation_monochromator graphite
_diffrn_radiation_source 'fine-focus sealed tube'
_diffrn_radiation_type MoK\a
_diffrn_radiation_wavelength 0.71073
_diffrn_reflns_av_R_equivalents 0.0366
_diffrn_reflns_av_sigmaI/netI 0.0513
_diffrn_reflns_limit_h_max 9
_diffrn_reflns_limit_h_min -1
_diffrn_reflns_limit_k_max 1
_diffrn_reflns_limit_k_min -14
_diffrn_reflns_limit_l_max 15
_diffrn_reflns_limit_l_min -1
_diffrn_reflns_number 1826
_diffrn_reflns_theta_full 25.00
_diffrn_reflns_theta_max 25.00
_diffrn_reflns_theta_min 2.25
_diffrn_standards_decay_% 0
_diffrn_standards_interval_count 97
_diffrn_standards_number 3
_exptl_absorpt_coefficient_mu 1.789
_exptl_absorpt_correction_T_max 0.8047
_exptl_absorpt_correction_T_min 0.7078
_exptl_absorpt_correction_type psi-scan
_exptl_absorpt_process_details 'North et al., 1968'
_exptl_crystal_colour dark_green
_exptl_crystal_density_diffrn 1.955
_exptl_crystal_density_method 'not measured'
_exptl_crystal_description block
_exptl_crystal_F_000 760
_exptl_crystal_size_max 0.32
_exptl_crystal_size_mid 0.20
_exptl_crystal_size_min 0.08
_refine_diff_density_max 0.380
_refine_diff_density_min -0.533
_refine_diff_density_rms 0.105
_refine_ls_abs_structure_details 'Flack H D (1983), Acta Cryst. A39, 876-881'
_refine_ls_abs_structure_Flack 0.00(10)
_refine_ls_extinction_method none
_refine_ls_goodness_of_fit_ref 1.049
_refine_ls_hydrogen_treatment mixed
_refine_ls_matrix_type full
_refine_ls_number_parameters 136
_refine_ls_number_reflns 1671
_refine_ls_number_restraints 0
_refine_ls_restrained_S_all 1.049
_refine_ls_R_factor_all 0.0327
_refine_ls_R_factor_gt 0.0297
_refine_ls_shift/su_max 0.000
_refine_ls_shift/su_mean 0.000
_refine_ls_structure_factor_coef Fsqd
_refine_ls_weighting_details 'calc w1/[\s^2^(Fo^2^)+(0.0331P)^2^+0.0000P] where P(Fo^2^+2Fc^2^)/3'
_refine_ls_weighting_scheme calc
_refine_ls_wR_factor_gt 0.0724
_refine_ls_wR_factor_ref 0.0742
_reflns_number_gt 1567
_reflns_number_total 1671
_reflns_threshold_expression >2sigma(I)
_cod_data_source_file b209823g.txt
_cod_data_source_block 3(194705)
_cod_depositor_comments
;
The following automatic conversions were performed:
'_symmetry_cell_setting' value 'Orthorhombic' changed to 'orthorhombic'
according to '/home/saulius/struct/CIF-dictionaries/cif_core.dic'
dictionary named 'cif_core.dic' version 2.4.1 from 2010-06-29.

Automatic conversion script
Id: cif_fix_enum 1527 2010-12-29 10:47:43Z saulius 
;
_cod_original_sg_symbol_H-M P2(1)2(1)2(1)
_cod_database_code 7012301

loop_
_symmetry_equiv_pos_as_xyz
'x, y, z'
'-x+1/2, -y, z+1/2'
'-x, y+1/2, -z+1/2'
'x+1/2, -y+1/2, -z'

loop_
_atom_site_label
_atom_site_type_symbol
_atom_site_fract_x
_atom_site_fract_y
_atom_site_fract_z
_atom_site_U_iso_or_equiv
_atom_site_adp_type
_atom_site_occupancy
_atom_site_symmetry_multiplicity
_atom_site_calc_flag
_atom_site_refinement_flags
_atom_site_disorder_assembly
_atom_site_disorder_group
Nb1 Nb 0.91362(5) -0.00204(3) 0.00689(3) 0.01458(14) Uani 1 1 d . . .
Cl1 Cl 1.18903(17) -0.05773(11) -0.07144(9) 0.0248(3) Uani 1 1 d . . .
Cl2 Cl 0.91827(16) 0.12699(10) -0.13932(9) 0.0204(3) Uani 1 1 d . . .
S1 S 0.72591(15) 0.11734(10) 0.10100(10) 0.0178(3) Uani 1 1 d . . .
S2 S 1.12678(16) 0.14868(10) 0.05804(10) 0.0173(3) Uani 1 1 d . . .
S3 S 1.03676(18) -0.08107(11) 0.16081(10) 0.0235(3) Uani 1 1 d . . .
C1 C 0.8470(7) 0.2249(4) 0.1584(4) 0.0202(11) Uani 1 1 d . . .
H1A H 0.7731 0.2859 0.1696 0.024 Uiso 1 1 calc R . .
H1B H 0.8882 0.2013 0.2242 0.024 Uiso 1 1 calc R . .
C2 C 0.9939(6) 0.2599(4) 0.0951(4) 0.0177(11) Uani 1 1 d . . .
H2A H 1.0608 0.3112 0.1333 0.021 Uiso 1 1 calc R . .
H2B H 0.9523 0.2956 0.0346 0.021 Uiso 1 1 calc R . .
C3 C 1.2186(7) 0.1068(4) 0.1786(4) 0.0252(12) Uani 1 1 d . . .
H3A H 1.3280 0.1407 0.1879 0.030 Uiso 1 1 calc R . .
H3B H 1.1457 0.1284 0.2343 0.030 Uiso 1 1 calc R . .
C4 C 1.2387(7) -0.0153(4) 0.1782(4) 0.0253(12) Uani 1 1 d . . .
H4A H 1.2884 -0.0383 0.2420 0.030 Uiso 1 1 calc R . .
H4B H 1.3147 -0.0360 0.1237 0.030 Uiso 1 1 calc R . .
C11 C 0.8212(8) -0.1875(4) 0.0064(5) 0.0362(16) Uani 1 1 d . . .
H11 H 0.8874 -0.2394 0.0380 0.043 Uiso 1 1 calc R . .
C12 C 0.6936(8) -0.1273(5) 0.0531(5) 0.0333(14) Uani 1 1 d . . .
H12 H 0.6603 -0.1315 0.1208 0.040 Uiso 1 1 calc R . .
C13 C 0.6250(7) -0.0590(4) -0.0218(5) 0.0316(13) Uani 1 1 d . . .
H13 H 0.5381 -0.0097 -0.0124 0.038 Uiso 1 1 calc R . .
C14 C 0.7114(7) -0.0788(5) -0.1132(5) 0.0297(13) Uani 1 1 d . . .
H14 H 0.6902 -0.0451 -0.1750 0.036 Uiso 1 1 calc R . .
C15 C 0.8330(8) -0.1564(5) -0.0966(5) 0.0344(15) Uani 1 1 d . . .
H15 H 0.9087 -0.1833 -0.1445 0.041 Uiso 1 1 calc R . .

loop_
_atom_site_aniso_label
_atom_site_aniso_U_11
_atom_site_aniso_U_22
_atom_site_aniso_U_33
_atom_site_aniso_U_23
_atom_site_aniso_U_13
_atom_site_aniso_U_12
Nb1 0.0146(2) 0.0124(2) 0.0168(2) 0.00009(19) -0.00126(17) -0.00008(18)
Cl1 0.0231(6) 0.0289(7) 0.0226(6) -0.0015(5) 0.0022(5) 0.0089(6)
Cl2 0.0219(6) 0.0212(6) 0.0180(5) 0.0041(5) -0.0008(5) 0.0029(6)
S1 0.0155(6) 0.0176(6) 0.0203(6) 0.0004(5) 0.0022(5) -0.0009(6)
S2 0.0153(6) 0.0172(6) 0.0194(6) 0.0024(5) -0.0016(5) -0.0023(5)
S3 0.0271(7) 0.0206(6) 0.0226(6) 0.0083(5) -0.0042(6) -0.0002(6)
C1 0.022(3) 0.021(3) 0.018(2) -0.007(2) -0.002(2) -0.002(2)
C2 0.019(3) 0.012(2) 0.022(2) 0.000(2) -0.002(2) -0.003(2)
C3 0.029(3) 0.023(3) 0.023(3) 0.004(2) -0.015(2) -0.002(3)
C4 0.020(3) 0.032(3) 0.025(3) 0.007(2) -0.004(2) -0.001(3)
C11 0.038(4) 0.011(2) 0.060(4) -0.003(3) -0.023(4) -0.006(2)
C12 0.031(3) 0.028(3) 0.041(3) 0.001(3) -0.003(3) -0.026(3)
C13 0.023(3) 0.024(3) 0.048(3) -0.007(3) -0.006(3) -0.011(3)
C14 0.032(3) 0.029(3) 0.028(3) -0.007(3) -0.014(3) -0.014(3)
C15 0.033(3) 0.026(3) 0.044(3) -0.023(3) -0.007(3) -0.004(3)

loop_
_atom_type_symbol
_atom_type_description
_atom_type_scat_dispersion_real
_atom_type_scat_dispersion_imag
_atom_type_scat_source
C C 0.0033 0.0016 'International Tables Vol C Tables 4.2.6.8 and 6.1.1.4'
H H 0.0000 0.0000 'International Tables Vol C Tables 4.2.6.8 and 6.1.1.4'
S S 0.1246 0.1234 'International Tables Vol C Tables 4.2.6.8 and 6.1.1.4'
Cl Cl 0.1484 0.1585 'International Tables Vol C Tables 4.2.6.8 and 6.1.1.4'
Nb Nb -2.0727 0.6215 'International Tables Vol C Tables 4.2.6.8 and 6.1.1.4'

loop_
_geom_angle_atom_site_label_1
_geom_angle_atom_site_label_2
_geom_angle_atom_site_label_3
_geom_angle
_geom_angle_site_symmetry_1
_geom_angle_site_symmetry_3
_geom_angle_publ_flag
C12 Nb1 C13 33.9(2) . . ?
C12 Nb1 C11 33.6(2) . . ?
C13 Nb1 C11 55.6(2) . . ?
C12 Nb1 S1 80.11(16) . . ?
C13 Nb1 S1 71.59(15) . . ?
C11 Nb1 S1 113.54(17) . . ?
C12 Nb1 C15 56.1(2) . . ?
C13 Nb1 C15 55.6(2) . . ?
C11 Nb1 C15 33.7(2) . . ?
S1 Nb1 C15 127.21(16) . . ?
C12 Nb1 C14 55.8(2) . . ?
C13 Nb1 C14 33.6(2) . . ?
C11 Nb1 C14 55.1(2) . . ?
S1 Nb1 C14 99.70(15) . . ?
C15 Nb1 C14 32.9(2) . . ?
C12 Nb1 S3 79.58(16) . . ?
C13 Nb1 S3 112.68(15) . . ?
C11 Nb1 S3 74.88(16) . . ?
S1 Nb1 S3 93.90(5) . . y
C15 Nb1 S3 104.32(17) . . ?
C14 Nb1 S3 129.51(15) . . ?
C12 Nb1 Cl2 128.16(16) . . ?
C13 Nb1 Cl2 94.72(15) . . ?
C11 Nb1 Cl2 127.88(17) . . ?
S1 Nb1 Cl2 90.39(4) . . y
C15 Nb1 Cl2 94.69(17) . . ?
C14 Nb1 Cl2 76.41(14) . . ?
S3 Nb1 Cl2 152.22(5) . . y
C12 Nb1 Cl1 123.38(16) . . ?
C13 Nb1 Cl1 132.37(15) . . ?
C11 Nb1 Cl1 89.82(17) . . ?
S1 Nb1 Cl1 154.96(5) . . y
C15 Nb1 Cl1 77.27(16) . . ?
C14 Nb1 Cl1 101.23(15) . . ?
S3 Nb1 Cl1 83.27(5) . . y
Cl2 Nb1 Cl1 81.36(4) . . ?
C12 Nb1 S2 149.89(16) . . ?
C13 Nb1 S2 149.31(14) . . ?
C11 Nb1 S2 151.75(15) . . ?
S1 Nb1 S2 79.84(4) . . y
C15 Nb1 S2 151.49(17) . . ?
C14 Nb1 S2 150.54(15) . . ?
S3 Nb1 S2 79.63(4) . . y
Cl2 Nb1 S2 74.14(4) . . y
Cl1 Nb1 S2 75.17(4) . . y
C1 S1 Nb1 109.93(18) . . ?
C2 S2 C3 102.5(3) . . ?
C2 S2 Nb1 104.21(16) . . ?
C3 S2 Nb1 106.01(18) . . ?
C4 S3 Nb1 105.83(17) . . ?
C2 C1 S1 113.2(3) . . y
C2 C1 H1A 108.9 . . ?
S1 C1 H1A 108.9 . . ?
C2 C1 H1B 108.9 . . ?
S1 C1 H1B 108.9 . . ?
H1A C1 H1B 107.7 . . ?
C1 C2 S2 112.3(4) . . y
C1 C2 H2A 109.1 . . ?
S2 C2 H2A 109.1 . . ?
C1 C2 H2B 109.1 . . ?
S2 C2 H2B 109.1 . . ?
H2A C2 H2B 107.9 . . ?
C4 C3 S2 108.8(4) . . y
C4 C3 H3A 109.9 . . ?
S2 C3 H3A 109.9 . . ?
C4 C3 H3B 109.9 . . ?
S2 C3 H3B 109.9 . . ?
H3A C3 H3B 108.3 . . ?
C3 C4 S3 111.1(4) . . y
C3 C4 H4A 109.4 . . ?
S3 C4 H4A 109.4 . . ?
C3 C4 H4B 109.4 . . ?
S3 C4 H4B 109.4 . . ?
H4A C4 H4B 108.0 . . ?
C12 C11 C15 108.8(6) . . ?
C12 C11 Nb1 72.9(3) . . ?
C15 C11 Nb1 73.8(3) . . ?
C12 C11 H11 125.6 . . ?
C15 C11 H11 125.6 . . ?
Nb1 C11 H11 119.5 . . ?
C11 C12 C13 107.1(6) . . ?
C11 C12 Nb1 73.5(3) . . ?
C13 C12 Nb1 73.3(3) . . ?
C11 C12 H12 126.4 . . ?
C13 C12 H12 126.4 . . ?
Nb1 C12 H12 118.8 . . ?
C14 C13 C12 107.7(6) . . ?
C14 C13 Nb1 74.1(3) . . ?
C12 C13 Nb1 72.8(3) . . ?
C14 C13 H13 126.1 . . ?
C12 C13 H13 126.1 . . ?
Nb1 C13 H13 118.8 . . ?
C15 C14 C13 109.1(5) . . ?
C15 C14 Nb1 73.5(3) . . ?
C13 C14 Nb1 72.3(3) . . ?
C15 C14 H14 125.5 . . ?
C13 C14 H14 125.5 . . ?
Nb1 C14 H14 120.4 . . ?
C14 C15 C11 107.3(6) . . ?
C14 C15 Nb1 73.6(3) . . ?
C11 C15 Nb1 72.4(3) . . ?
C14 C15 H15 126.4 . . ?
C11 C15 H15 126.4 . . ?
Nb1 C15 H15 119.5 . . ?

loop_
_geom_bond_atom_site_label_1
_geom_bond_atom_site_label_2
_geom_bond_distance
_geom_bond_site_symmetry_2
_geom_bond_publ_flag
Nb1 C12 2.415(5) . ?
Nb1 C13 2.420(5) . ?
Nb1 C11 2.423(5) . ?
Nb1 S1 2.4383(13) . y
Nb1 C15 2.441(5) . ?
Nb1 C14 2.442(5) . ?
Nb1 S3 2.4518(13) . y
Nb1 Cl2 2.5060(12) . y
Nb1 Cl1 2.5068(14) . y
Nb1 S2 2.6113(13) . y
S1 C1 1.812(5) . y
S2 C2 1.806(5) . y
S2 C3 1.820(5) . y
S3 C4 1.810(5) . y
C1 C2 1.494(7) . y
C1 H1A 0.9700 . ?
C1 H1B 0.9700 . ?
C2 H2A 0.9700 . ?
C2 H2B 0.9700 . ?
C3 C4 1.529(7) . y
C3 H3A 0.9700 . ?
C3 H3B 0.9700 . ?
C4 H4A 0.9700 . ?
C4 H4B 0.9700 . ?
C11 C12 1.399(9) . ?
C11 C15 1.412(10) . ?
C11 H11 0.9300 . ?
C12 C13 1.410(9) . ?
C12 H12 0.9300 . ?
C13 C14 1.404(9) . ?
C13 H13 0.9300 . ?
C14 C15 1.381(9) . ?
C14 H14 0.9300 . ?
C15 H15 0.9300 . ?

loop_
_geom_torsion_atom_site_label_1
_geom_torsion_atom_site_label_2
_geom_torsion_atom_site_label_3
_geom_torsion_atom_site_label_4
_geom_torsion
_geom_torsion_site_symmetry_1
_geom_torsion_site_symmetry_2
_geom_torsion_site_symmetry_3
_geom_torsion_site_symmetry_4
_geom_torsion_publ_flag
C12 Nb1 S1 C1 151.3(2) . . . . ?
C13 Nb1 S1 C1 -174.7(2) . . . . ?
C11 Nb1 S1 C1 147.8(2) . . . . ?
C15 Nb1 S1 C1 -176.1(3) . . . . ?
C14 Nb1 S1 C1 -156.2(2) . . . . ?
S3 Nb1 S1 C1 72.63(18) . . . . ?
Cl2 Nb1 S1 C1 -79.90(19) . . . . ?
Cl1 Nb1 S1 C1 -9.8(2) . . . . ?
S2 Nb1 S1 C1 -6.09(18) . . . . ?
C12 Nb1 S2 C2 -65.2(4) . . . . ?
C13 Nb1 S2 C2 5.1(4) . . . . ?
C11 Nb1 S2 C2 -137.9(4) . . . . ?
S1 Nb1 S2 C2 -16.30(18) . . . . ?
C15 Nb1 S2 C2 146.8(4) . . . . ?
C14 Nb1 S2 C2 75.5(3) . . . . ?
S3 Nb1 S2 C2 -112.21(18) . . . . ?
Cl2 Nb1 S2 C2 77.03(18) . . . . ?
Cl1 Nb1 S2 C2 162.07(18) . . . . ?
C12 Nb1 S2 C3 42.6(4) . . . . ?
C13 Nb1 S2 C3 112.9(3) . . . . ?
C11 Nb1 S2 C3 -30.1(4) . . . . ?
S1 Nb1 S2 C3 91.5(2) . . . . ?
C15 Nb1 S2 C3 -105.4(4) . . . . ?
C14 Nb1 S2 C3 -176.8(3) . . . . ?
S3 Nb1 S2 C3 -4.4(2) . . . . ?
Cl2 Nb1 S2 C3 -175.2(2) . . . . ?
Cl1 Nb1 S2 C3 -90.2(2) . . . . ?
C12 Nb1 S3 C4 -179.9(3) . . . . ?
C13 Nb1 S3 C4 -172.4(3) . . . . ?
C11 Nb1 S3 C4 146.0(3) . . . . ?
S1 Nb1 S3 C4 -100.7(2) . . . . ?
C15 Nb1 S3 C4 129.3(3) . . . . ?
C14 Nb1 S3 C4 153.3(3) . . . . ?
Cl2 Nb1 S3 C4 -2.4(2) . . . . ?
Cl1 Nb1 S3 C4 54.3(2) . . . . ?
S2 Nb1 S3 C4 -21.8(2) . . . . ?
Nb1 S1 C1 C2 34.4(4) . . . . ?
S1 C1 C2 S2 -52.1(5) . . . . ?
C3 S2 C2 C1 -67.8(4) . . . . ?
Nb1 S2 C2 C1 42.5(4) . . . . ?
C2 S2 C3 C4 144.7(4) . . . . ?
Nb1 S2 C3 C4 35.8(4) . . . . ?
S2 C3 C4 S3 -59.5(5) . . . . ?
Nb1 S3 C4 C3 53.4(4) . . . . ?
C13 Nb1 C11 C12 -38.1(4) . . . . ?
S1 Nb1 C11 C12 6.3(4) . . . . ?
C15 Nb1 C11 C12 -116.1(6) . . . . ?
C14 Nb1 C11 C12 -79.1(4) . . . . ?
S3 Nb1 C11 C12 93.9(4) . . . . ?
Cl2 Nb1 C11 C12 -104.1(4) . . . . ?
Cl1 Nb1 C11 C12 177.0(4) . . . . ?
S2 Nb1 C11 C12 120.1(4) . . . . ?
C12 Nb1 C11 C15 116.1(6) . . . . ?
C13 Nb1 C11 C15 78.0(4) . . . . ?
S1 Nb1 C11 C15 122.4(4) . . . . ?
C14 Nb1 C11 C15 37.0(4) . . . . ?
S3 Nb1 C11 C15 -150.0(4) . . . . ?
Cl2 Nb1 C11 C15 12.0(5) . . . . ?
Cl1 Nb1 C11 C15 -66.9(4) . . . . ?
S2 Nb1 C11 C15 -123.8(4) . . . . ?
C15 C11 C12 C13 0.4(6) . . . . ?
Nb1 C11 C12 C13 66.1(4) . . . . ?
C15 C11 C12 Nb1 -65.6(4) . . . . ?
C13 Nb1 C12 C11 114.2(6) . . . . ?
S1 Nb1 C12 C11 -174.2(4) . . . . ?
C15 Nb1 C12 C11 36.9(4) . . . . ?
C14 Nb1 C12 C11 76.8(4) . . . . ?
S3 Nb1 C12 C11 -78.3(4) . . . . ?
Cl2 Nb1 C12 C11 103.2(4) . . . . ?
Cl1 Nb1 C12 C11 -3.6(5) . . . . ?
S2 Nb1 C12 C11 -125.3(4) . . . . ?
C11 Nb1 C12 C13 -114.2(6) . . . . ?
S1 Nb1 C12 C13 71.6(4) . . . . ?
C15 Nb1 C12 C13 -77.3(4) . . . . ?
C14 Nb1 C12 C13 -37.4(4) . . . . ?
S3 Nb1 C12 C13 167.5(4) . . . . ?
Cl2 Nb1 C12 C13 -11.0(5) . . . . ?
Cl1 Nb1 C12 C13 -117.8(3) . . . . ?
S2 Nb1 C12 C13 120.5(4) . . . . ?
C11 C12 C13 C14 0.2(6) . . . . ?
Nb1 C12 C13 C14 66.4(4) . . . . ?
C11 C12 C13 Nb1 -66.3(4) . . . . ?
C12 Nb1 C13 C14 -114.8(5) . . . . ?
C11 Nb1 C13 C14 -77.1(4) . . . . ?
S1 Nb1 C13 C14 145.4(4) . . . . ?
C15 Nb1 C13 C14 -35.9(4) . . . . ?
S3 Nb1 C13 C14 -128.1(3) . . . . ?
Cl2 Nb1 C13 C14 56.6(3) . . . . ?
Cl1 Nb1 C13 C14 -26.0(4) . . . . ?
S2 Nb1 C13 C14 123.1(3) . . . . ?
C11 Nb1 C13 C12 37.7(4) . . . . ?
S1 Nb1 C13 C12 -99.8(4) . . . . ?
C15 Nb1 C13 C12 78.9(4) . . . . ?
C14 Nb1 C13 C12 114.8(5) . . . . ?
S3 Nb1 C13 C12 -13.3(4) . . . . ?
Cl2 Nb1 C13 C12 171.3(4) . . . . ?
Cl1 Nb1 C13 C12 88.7(4) . . . . ?
S2 Nb1 C13 C12 -122.1(4) . . . . ?
C12 C13 C14 C15 -0.8(6) . . . . ?
Nb1 C13 C14 C15 64.8(4) . . . . ?
C12 C13 C14 Nb1 -65.6(4) . . . . ?
C12 Nb1 C14 C15 -79.1(4) . . . . ?
C13 Nb1 C14 C15 -116.9(5) . . . . ?
C11 Nb1 C14 C15 -38.0(4) . . . . ?
S1 Nb1 C14 C15 -150.0(4) . . . . ?
S3 Nb1 C14 C15 -46.7(4) . . . . ?
Cl2 Nb1 C14 C15 122.0(4) . . . . ?
Cl1 Nb1 C14 C15 43.8(4) . . . . ?
S2 Nb1 C14 C15 123.5(4) . . . . ?
C12 Nb1 C14 C13 37.8(4) . . . . ?
C11 Nb1 C14 C13 78.9(4) . . . . ?
S1 Nb1 C14 C13 -33.1(4) . . . . ?
C15 Nb1 C14 C13 116.9(5) . . . . ?
S3 Nb1 C14 C13 70.2(4) . . . . ?
Cl2 Nb1 C14 C13 -121.2(4) . . . . ?
Cl1 Nb1 C14 C13 160.7(3) . . . . ?
S2 Nb1 C14 C13 -119.6(4) . . . . ?
C13 C14 C15 C11 1.0(6) . . . . ?
Nb1 C14 C15 C11 65.1(4) . . . . ?
C13 C14 C15 Nb1 -64.1(4) . . . . ?
C12 C11 C15 C14 -0.9(6) . . . . ?
Nb1 C11 C15 C14 -65.9(4) . . . . ?
C12 C11 C15 Nb1 65.0(4) . . . . ?
C12 Nb1 C15 C14 77.9(4) . . . . ?
C13 Nb1 C15 C14 36.7(4) . . . . ?
C11 Nb1 C15 C14 114.7(6) . . . . ?
S1 Nb1 C15 C14 38.2(4) . . . . ?
S3 Nb1 C15 C14 144.6(3) . . . . ?
Cl2 Nb1 C15 C14 -55.8(4) . . . . ?
Cl1 Nb1 C15 C14 -135.9(4) . . . . ?
S2 Nb1 C15 C14 -120.8(4) . . . . ?
C12 Nb1 C15 C11 -36.8(4) . . . . ?
C13 Nb1 C15 C11 -78.0(4) . . . . ?
S1 Nb1 C15 C11 -76.5(4) . . . . ?
C14 Nb1 C15 C11 -114.7(6) . . . . ?
S3 Nb1 C15 C11 29.9(4) . . . . ?
Cl2 Nb1 C15 C11 -170.5(4) . . . . ?
Cl1 Nb1 C15 C11 109.4(4) . . . . ?
S2 Nb1 C15 C11 124.5(4) . . . . ?
